data_9013399
loop_
_publ_author_name
'Brese, N. E.'
'Squattrito, P. J.'
'Ibers, J. A.'

_publ_section_title
;
 Reinvestigation of the structure of PdS
;
_journal_name_full 'Acta Crystallographica, Section C'
_journal_page_first 1829
_journal_page_last 1830
_journal_paper_doi 10.1107/S0108270185009623
_journal_volume 41
_journal_year 1985
_chemical_compound_source Synthetic
_chemical_formula_sum 'Pd S'
_chemical_name_mineral Vysotskite
_space_group_IT_number 84
_symmetry_space_group_name_Hall '-P 4c'
_symmetry_space_group_name_H-M 'P 42/m'
_cell_angle_alpha 90
_cell_angle_beta 90
_cell_angle_gamma 90
_cell_length_a 6.429
_cell_length_b 6.429
_cell_length_c 6.611
_cell_formula_units_Z 8
_cell_volume 273.246
_database_code_amcsd 0010019
_exptl_crystal_density_diffrn 6.733
_cod_database_code 9013399

loop_
_space_group_symop_operation_xyz
x,y,z
y,-x,1/2-z
-y,x,1/2+z
x,y,-z
-x,-y,z
-y,x,1/2-z
y,-x,1/2+z
-x,-y,-z

loop_
_atom_site_label
_atom_site_fract_x
_atom_site_fract_y
_atom_site_fract_z
_atom_site_U_iso_or_equiv
Pd1 0.00000 0.00000 0.25000 0.00443
Pd2 0.50000 0.00000 0.00000 0.00418
Pd3 0.25713 0.46779 0.00000 0.00418
S 0.30754 0.19361 0.22904 0.00469

loop_
_cod_related_entry_id
_cod_related_entry_database
_cod_related_entry_code
1 AMCSD 0010019
